data_1542700
loop_
_publ_author_name
'Li, Xiaoyuan'
'Su, Jinhuan'
'Liu, Zhourujun'
'Zhu, Yuanyuan'
'Dong, Zhenghao'
'Qiu, Shuai'
'Wang, Jiayi'
'Lin, Li'
'Shen, Zhiqiang'
'Yan, Wenjin'
'Wang, Kairong'
'Wang, Rui'

_publ_section_title
;
 Synthesis of Chiral \a-Trifluoromethylamines with
 2,2,2-Trifluoroethylamine as a &quot;Building Block&quot;.
;
_journal_issue 5
_journal_name_full 'Organic letters'
_journal_page_first 956
_journal_paper_doi 10.1021/acs.orglett.5b03566
_journal_volume 18
_journal_year 2016
_chemical_formula_sum 'C22 H17 Cl2 F3 N2 O3'
_chemical_formula_weight 485.28
_chemical_name_systematic
; 
 ? 
;
_space_group_IT_number 19
_symmetry_cell_setting orthorhombic
_symmetry_space_group_name_Hall 'P 2ac 2ab'
_symmetry_space_group_name_H-M 'P 21 21 21'
_atom_sites_solution_hydrogens geom
_atom_sites_solution_primary direct
_atom_sites_solution_secondary difmap
_audit_creation_method SHELXL-97
_cell_angle_alpha 90.00
_cell_angle_beta 90.00
_cell_angle_gamma 90.00
_cell_formula_units_Z 4
_cell_length_a 7.6378(5)
_cell_length_b 15.9147(11)
_cell_length_c 18.2712(13)
_cell_measurement_reflns_used 4896
_cell_measurement_temperature 296(2)
_cell_measurement_theta_max 23.56
_cell_measurement_theta_min 2.23
_cell_volume 2220.9(3)
_computing_cell_refinement 'Bruker SMART'
_computing_data_collection 'Bruker SMART APEX II'
_computing_data_reduction 'Bruker SMART'
_computing_structure_refinement 'SHELXL-97 (Sheldrick, 2008)'
_computing_structure_solution 'SHELXS-97 (Sheldrick, 2008)'
_diffrn_ambient_temperature 296(2)
_diffrn_measured_fraction_theta_full 1.000
_diffrn_measured_fraction_theta_max 1.000
_diffrn_measurement_device_type 'Bruker APEX II area detector'
_diffrn_measurement_method '\w scans'
_diffrn_radiation_monochromator graphite
_diffrn_radiation_source 'fine-focus sealed tube'
_diffrn_radiation_type MoK\a
_diffrn_radiation_wavelength 0.71073
_diffrn_reflns_av_R_equivalents 0.0225
_diffrn_reflns_av_sigmaI/netI 0.0247
_diffrn_reflns_limit_h_max 8
_diffrn_reflns_limit_h_min -9
_diffrn_reflns_limit_k_max 18
_diffrn_reflns_limit_k_min -16
_diffrn_reflns_limit_l_max 21
_diffrn_reflns_limit_l_min -20
_diffrn_reflns_number 11327
_diffrn_reflns_theta_full 24.99
_diffrn_reflns_theta_max 24.99
_diffrn_reflns_theta_min 1.70
_exptl_absorpt_coefficient_mu 0.344
_exptl_absorpt_correction_T_max 0.9098
_exptl_absorpt_correction_T_min 0.9038
_exptl_absorpt_correction_type multi-scan
_exptl_absorpt_process_details SADABS
_exptl_crystal_colour yellow
_exptl_crystal_density_diffrn 1.451
_exptl_crystal_density_method 'not measured'
_exptl_crystal_description block
_exptl_crystal_F_000 992
_exptl_crystal_size_max 0.30
_exptl_crystal_size_mid 0.28
_exptl_crystal_size_min 0.28
_refine_diff_density_max 0.332
_refine_diff_density_min -0.221
_refine_diff_density_rms 0.034
_refine_ls_abs_structure_details 'Flack H D (1983), Acta Cryst. A39, 876-881'
_refine_ls_abs_structure_Flack 0.04(6)
_refine_ls_extinction_method none
_refine_ls_goodness_of_fit_ref 1.003
_refine_ls_hydrogen_treatment mixed
_refine_ls_matrix_type full
_refine_ls_number_parameters 291
_refine_ls_number_reflns 3895
_refine_ls_number_restraints 0
_refine_ls_restrained_S_all 1.003
_refine_ls_R_factor_all 0.0436
_refine_ls_R_factor_gt 0.0369
_refine_ls_shift/su_max 0.001
_refine_ls_shift/su_mean 0.000
_refine_ls_structure_factor_coef Fsqd
_refine_ls_weighting_details 'calc w=1/[\s^2^(Fo^2^)+(0.0500P)^2^+0.5534P] where P=(Fo^2^+2Fc^2^)/3'
_refine_ls_weighting_scheme calc
_refine_ls_wR_factor_gt 0.0924
_refine_ls_wR_factor_ref 0.0978
_reflns_number_gt 3423
_reflns_number_total 3895
_reflns_threshold_expression >2sigma(I)
_cod_data_source_file ol5b03566_si_002.cif
_cod_data_source_block 1
_cod_depositor_comments
;
The following automatic conversions were performed:

'_symmetry_cell_setting' value 'Orthorhombic' changed to
'orthorhombic' according to
/usr/data/users/saulius/crontab/automatic-downloads/current/ACS/lib/dictionaries/cif_core.dic
dictionary named 'cif_core.dic' version 2.4.2 from 2011-04-26.

'_exptl_absorpt_correction_type' value 'Multi-scan' changed to
'multi-scan' according to
/usr/data/users/saulius/crontab/automatic-downloads/current/ACS/lib/dictionaries/cif_core.dic
dictionary named 'cif_core.dic' version 2.4.2 from 2011-04-26.

Automatic conversion script
Id: cif_fix_values 4268 2015-11-12 08:31:59Z antanas 
;
_cod_original_sg_symbol_H-M P2(1)2(1)2(1)
_cod_database_code 1542700

loop_
_symmetry_equiv_pos_as_xyz
'x, y, z'
'-x+1/2, -y, z+1/2'
'-x, y+1/2, -z+1/2'
'x+1/2, -y+1/2, -z'

loop_
_atom_site_label
_atom_site_type_symbol
_atom_site_fract_x
_atom_site_fract_y
_atom_site_fract_z
_atom_site_U_iso_or_equiv
_atom_site_adp_type
_atom_site_occupancy
_atom_site_symmetry_multiplicity
_atom_site_calc_flag
_atom_site_refinement_flags
Cl1 Cl 0.03191(11) 0.26876(4) 0.85573(4) 0.0743(2) Uani 1 1 d .
Cl2 Cl 0.35466(13) 0.00262(7) 1.13554(5) 0.0989(3) Uani 1 1 d .
O1 O -0.0900(3) -0.08866(11) 0.81954(10) 0.0659(5) Uani 1 1 d .
O2 O -0.2315(3) 0.13819(15) 1.02877(18) 0.1025(8) Uani 1 1 d .
O3 O 0.0533(3) 0.15471(11) 1.04600(12) 0.0738(6) Uani 1 1 d .
N1 N -0.2367(3) 0.00882(13) 0.75090(11) 0.0510(5) Uani 1 1 d .
N2 N 0.0930(3) 0.07259(11) 0.87591(10) 0.0461(4) Uani 1 1 d .
C1 C -0.1233(3) 0.13284(14) 0.79289(12) 0.0470(5) Uani 1 1 d .
C2 C -0.1087(4) 0.21973(15) 0.79523(14) 0.0559(6) Uani 1 1 d .
C3 C -0.2075(4) 0.26817(19) 0.74804(17) 0.0748(8) Uani 1 1 d .
H3 H -0.1966 0.3264 0.7487 0.090 Uiso 1 1 calc R
C4 C -0.3231(5) 0.2302(2) 0.69967(18) 0.0823(9) Uani 1 1 d .
H4 H -0.3899 0.2636 0.6686 0.099 Uiso 1 1 calc R
C5 C -0.3414(4) 0.1433(2) 0.69667(16) 0.0717(8) Uani 1 1 d .
H5 H -0.4181 0.1179 0.6639 0.086 Uiso 1 1 calc R
C6 C -0.2419(3) 0.09695(16) 0.74383(13) 0.0510(6) Uani 1 1 d .
C7 C -0.3349(4) -0.0505(2) 0.70591(16) 0.0718(8) Uani 1 1 d .
H7A H -0.2759 -0.0581 0.6600 0.108 Uiso 1 1 calc R
H7B H -0.4504 -0.0288 0.6973 0.108 Uiso 1 1 calc R
H7C H -0.3430 -0.1034 0.7308 0.108 Uiso 1 1 calc R
C8 C -0.1193(3) -0.01586(15) 0.80191(12) 0.0488(5) Uani 1 1 d .
C9 C -0.0329(3) 0.06408(13) 0.83140(11) 0.0431(5) Uani 1 1 d .
C10 C 0.1759(3) -0.00270(15) 0.90721(12) 0.0472(5) Uani 1 1 d .
H10 H 0.1234 -0.0534 0.8861 0.057 Uiso 1 1 calc R
C11 C 0.3654(4) 0.0027(2) 0.88611(17) 0.0709(8) Uani 1 1 d .
C12 C 0.1484(3) -0.00205(14) 0.99122(11) 0.0455(5) Uani 1 1 d .
H12 H 0.2254 0.0410 1.0120 0.055 Uiso 1 1 calc R
C13 C -0.0413(4) 0.02250(14) 1.00895(13) 0.0524(6) Uani 1 1 d .
C14 C -0.1739(4) -0.0305(2) 1.00842(18) 0.0747(8) Uani 1 1 d .
H14A H -0.2861 -0.0116 1.0194 0.090 Uiso 1 1 calc R
H14B H -0.1553 -0.0867 0.9971 0.090 Uiso 1 1 calc R
C15 C -0.0857(4) 0.11065(17) 1.02769(15) 0.0611(7) Uani 1 1 d .
C16 C 0.0170(6) 0.24232(19) 1.0669(2) 0.0970(12) Uani 1 1 d .
H16A H -0.0471 0.2695 1.0284 0.146 Uiso 1 1 calc R
H16B H 0.1255 0.2714 1.0748 0.146 Uiso 1 1 calc R
H16C H -0.0510 0.2432 1.1111 0.146 Uiso 1 1 calc R
C17 C 0.1945(3) -0.08569(15) 1.02687(14) 0.0510(6) Uani 1 1 d .
C18 C 0.1431(4) -0.16174(16) 0.99667(17) 0.0685(8) Uani 1 1 d .
H18 H 0.0873 -0.1620 0.9514 0.082 Uiso 1 1 calc R
C19 C 0.1729(5) -0.2373(2) 1.0321(2) 0.0899(10) Uani 1 1 d .
H19 H 0.1345 -0.2873 1.0112 0.108 Uiso 1 1 calc R
C20 C 0.2577(5) -0.2385(3) 1.0971(2) 0.1027(14) Uani 1 1 d .
H20 H 0.2769 -0.2893 1.1210 0.123 Uiso 1 1 calc R
C21 C 0.3160(5) -0.1638(3) 1.1283(2) 0.0923(11) Uani 1 1 d .
H21 H 0.3766 -0.1644 1.1724 0.111 Uiso 1 1 calc R
C22 C 0.2832(4) -0.0891(2) 1.09297(16) 0.0660(7) Uani 1 1 d .
F1 F 0.3830(3) 0.00800(19) 0.81367(12) 0.1286(9) Uani 1 1 d .
F2 F 0.4505(2) 0.06611(13) 0.91504(15) 0.1074(7) Uani 1 1 d .
F3 F 0.4531(2) -0.06650(12) 0.90627(13) 0.0978(6) Uani 1 1 d .

loop_
_atom_site_aniso_label
_atom_site_aniso_U_11
_atom_site_aniso_U_22
_atom_site_aniso_U_33
_atom_site_aniso_U_23
_atom_site_aniso_U_13
_atom_site_aniso_U_12
Cl1 0.0866(5) 0.0457(3) 0.0906(5) 0.0070(3) -0.0253(4) -0.0117(3)
Cl2 0.1015(6) 0.1256(8) 0.0698(5) -0.0100(5) -0.0390(5) 0.0032(6)
O1 0.0793(13) 0.0451(10) 0.0732(12) 0.0032(8) -0.0139(10) -0.0081(9)
O2 0.0761(15) 0.0731(15) 0.158(2) -0.0020(15) 0.0064(16) 0.0249(12)
O3 0.0843(14) 0.0521(11) 0.0850(14) -0.0100(9) -0.0018(12) 0.0051(10)
N1 0.0505(11) 0.0531(12) 0.0495(11) -0.0032(9) -0.0060(9) -0.0040(10)
N2 0.0513(11) 0.0419(10) 0.0451(10) 0.0031(8) -0.0028(9) 0.0001(9)
C1 0.0496(13) 0.0510(13) 0.0404(11) 0.0072(10) 0.0035(10) 0.0005(11)
C2 0.0602(14) 0.0467(14) 0.0607(15) 0.0104(11) -0.0011(12) -0.0020(12)
C3 0.087(2) 0.0529(15) 0.084(2) 0.0202(15) -0.0129(18) 0.0030(15)
C4 0.088(2) 0.0728(19) 0.086(2) 0.0194(17) -0.0270(19) 0.0095(19)
C5 0.0718(18) 0.0797(19) 0.0636(17) 0.0043(15) -0.0198(15) 0.0041(16)
C6 0.0493(13) 0.0593(15) 0.0443(13) 0.0034(11) -0.0001(11) 0.0009(12)
C7 0.0742(18) 0.0750(18) 0.0663(17) -0.0178(15) -0.0155(16) -0.0071(16)
C8 0.0544(13) 0.0482(14) 0.0437(12) -0.0017(10) 0.0046(10) -0.0050(11)
C9 0.0483(12) 0.0432(12) 0.0379(11) 0.0026(9) 0.0068(10) -0.0011(11)
C10 0.0513(12) 0.0431(12) 0.0472(12) -0.0014(11) -0.0070(10) 0.0019(11)
C11 0.0597(17) 0.0729(19) 0.0799(19) 0.0061(16) 0.0081(14) 0.0141(17)
C12 0.0503(12) 0.0410(12) 0.0451(11) -0.0005(10) -0.0076(10) 0.0021(11)
C13 0.0665(15) 0.0488(13) 0.0417(12) 0.0026(10) -0.0032(11) 0.0159(12)
C14 0.0560(16) 0.0728(19) 0.095(2) -0.0078(16) 0.0033(16) 0.0030(15)
C15 0.0632(17) 0.0591(15) 0.0609(16) 0.0072(12) 0.0023(14) 0.0087(14)
C16 0.133(3) 0.0485(16) 0.110(3) -0.0167(16) 0.002(2) -0.0033(19)
C17 0.0481(12) 0.0498(13) 0.0550(14) 0.0095(11) -0.0022(11) 0.0088(11)
C18 0.0755(19) 0.0452(14) 0.0847(19) 0.0095(13) -0.0022(17) 0.0107(14)
C19 0.091(2) 0.0517(16) 0.127(3) 0.0211(19) 0.013(2) 0.0162(17)
C20 0.091(3) 0.095(3) 0.122(3) 0.060(3) 0.024(2) 0.046(2)
C21 0.079(2) 0.114(3) 0.083(2) 0.040(2) -0.0088(19) 0.032(2)
C22 0.0541(15) 0.084(2) 0.0599(16) 0.0136(15) -0.0056(13) 0.0146(14)
F1 0.1010(16) 0.200(3) 0.0846(14) 0.0273(16) 0.0425(12) 0.0304(18)
F2 0.0590(10) 0.0853(14) 0.178(2) 0.0055(14) -0.0013(13) -0.0153(11)
F3 0.0689(10) 0.0850(13) 0.1396(17) 0.0091(12) 0.0148(12) 0.0328(10)

loop_
_atom_type_symbol
_atom_type_description
_atom_type_scat_dispersion_real
_atom_type_scat_dispersion_imag
_atom_type_scat_source
C C 0.0033 0.0016 'International Tables Vol C Tables 4.2.6.8 and 6.1.1.4'
H H 0.0000 0.0000 'International Tables Vol C Tables 4.2.6.8 and 6.1.1.4'
N N 0.0061 0.0033 'International Tables Vol C Tables 4.2.6.8 and 6.1.1.4'
O O 0.0106 0.0060 'International Tables Vol C Tables 4.2.6.8 and 6.1.1.4'
F F 0.0171 0.0103 'International Tables Vol C Tables 4.2.6.8 and 6.1.1.4'
Cl Cl 0.1484 0.1585 'International Tables Vol C Tables 4.2.6.8 and 6.1.1.4'

loop_
_geom_angle_atom_site_label_1
_geom_angle_atom_site_label_2
_geom_angle_atom_site_label_3
_geom_angle
C15 O3 C16 114.7(3)
C8 N1 C6 111.8(2)
C8 N1 C7 122.8(2)
C6 N1 C7 125.3(2)
C9 N2 C10 119.29(19)
C2 C1 C6 118.6(2)
C2 C1 C9 133.5(2)
C6 C1 C9 107.9(2)
C3 C2 C1 119.5(3)
C3 C2 Cl1 119.1(2)
C1 C2 Cl1 121.30(19)
C2 C3 C4 120.1(3)
C2 C3 H3 119.9
C4 C3 H3 119.9
C3 C4 C5 121.5(3)
C3 C4 H4 119.3
C5 C4 H4 119.3
C6 C5 C4 117.2(3)
C6 C5 H5 121.4
C4 C5 H5 121.4
C5 C6 C1 123.0(3)
C5 C6 N1 127.7(2)
C1 C6 N1 109.3(2)
N1 C7 H7A 109.5
N1 C7 H7B 109.5
H7A C7 H7B 109.5
N1 C7 H7C 109.5
H7A C7 H7C 109.5
H7B C7 H7C 109.5
O1 C8 N1 125.3(2)
O1 C8 C9 128.0(2)
N1 C8 C9 106.7(2)
N2 C9 C1 125.7(2)
N2 C9 C8 129.9(2)
C1 C9 C8 104.32(19)
N2 C10 C11 105.6(2)
N2 C10 C12 108.75(18)
C11 C10 C12 112.6(2)
N2 C10 H10 109.9
C11 C10 H10 109.9
C12 C10 H10 109.9
F2 C11 F1 107.6(3)
F2 C11 F3 105.9(2)
F1 C11 F3 105.9(3)
F2 C11 C10 114.7(2)
F1 C11 C10 110.9(3)
F3 C11 C10 111.4(2)
C17 C12 C13 110.50(19)
C17 C12 C10 112.74(19)
C13 C12 C10 109.80(18)
C17 C12 H12 107.9
C13 C12 H12 107.9
C10 C12 H12 107.9
C14 C13 C15 115.5(3)
C14 C13 C12 124.1(2)
C15 C13 C12 120.3(2)
C13 C14 H14A 120.0
C13 C14 H14B 120.0
H14A C14 H14B 120.0
O2 C15 O3 123.5(3)
O2 C15 C13 124.3(3)
O3 C15 C13 112.2(2)
O3 C16 H16A 109.5
O3 C16 H16B 109.5
H16A C16 H16B 109.5
O3 C16 H16C 109.5
H16A C16 H16C 109.5
H16B C16 H16C 109.5
C22 C17 C18 116.8(2)
C22 C17 C12 121.3(2)
C18 C17 C12 121.8(2)
C19 C18 C17 121.7(3)
C19 C18 H18 119.1
C17 C18 H18 119.1
C20 C19 C18 120.1(4)
C20 C19 H19 120.0
C18 C19 H19 119.9
C19 C20 C21 120.0(3)
C19 C20 H20 120.0
C21 C20 H20 120.0
C22 C21 C20 119.2(3)
C22 C21 H21 120.4
C20 C21 H21 120.4
C21 C22 C17 122.1(3)
C21 C22 Cl2 117.2(3)
C17 C22 Cl2 120.6(2)

loop_
_geom_bond_atom_site_label_1
_geom_bond_atom_site_label_2
_geom_bond_distance
Cl1 C2 1.728(3)
Cl2 C22 1.742(3)
O1 C8 1.223(3)
O2 C15 1.197(3)
O3 C15 1.316(3)
O3 C16 1.472(3)
N1 C8 1.352(3)
N1 C6 1.409(3)
N1 C7 1.459(3)
N2 C9 1.267(3)
N2 C10 1.471(3)
C1 C2 1.388(3)
C1 C6 1.396(3)
C1 C9 1.473(3)
C2 C3 1.381(4)
C3 C4 1.388(4)
C3 H3 0.9300
C4 C5 1.390(4)
C4 H4 0.9300
C5 C6 1.366(4)
C5 H5 0.9300
C7 H7A 0.9600
C7 H7B 0.9600
C7 H7C 0.9600
C8 C9 1.531(3)
C10 C11 1.501(4)
C10 C12 1.549(3)
C10 H10 0.9800
C11 F2 1.311(4)
C11 F1 1.333(4)
C11 F3 1.341(3)
C12 C17 1.523(3)
C12 C13 1.535(4)
C12 H12 0.9800
C13 C14 1.318(4)
C13 C15 1.483(3)
C14 H14A 0.9300
C14 H14B 0.9300
C16 H16A 0.9600
C16 H16B 0.9600
C16 H16C 0.9600
C17 C22 1.386(4)
C17 C18 1.387(4)
C18 C19 1.385(4)
C18 H18 0.9300
C19 C20 1.353(6)
C19 H19 0.9300
C20 C21 1.392(6)
C20 H20 0.9300
C21 C22 1.376(5)
C21 H21 0.9300

loop_
_geom_torsion_atom_site_label_1
_geom_torsion_atom_site_label_2
_geom_torsion_atom_site_label_3
_geom_torsion_atom_site_label_4
_geom_torsion
C6 C1 C2 C3 -1.7(4)
C9 C1 C2 C3 176.1(3)
C6 C1 C2 Cl1 178.72(19)
C9 C1 C2 Cl1 -3.5(4)
C1 C2 C3 C4 1.3(5)
Cl1 C2 C3 C4 -179.1(3)
C2 C3 C4 C5 -0.7(5)
C3 C4 C5 C6 0.6(5)
C4 C5 C6 C1 -1.0(4)
C4 C5 C6 N1 -179.7(3)
C2 C1 C6 C5 1.6(4)
C9 C1 C6 C5 -176.7(2)
C2 C1 C6 N1 -179.5(2)
C9 C1 C6 N1 2.2(3)
C8 N1 C6 C5 178.3(3)
C7 N1 C6 C5 2.5(4)
C8 N1 C6 C1 -0.5(3)
C7 N1 C6 C1 -176.4(2)
C6 N1 C8 O1 179.1(2)
C7 N1 C8 O1 -4.9(4)
C6 N1 C8 C9 -1.3(3)
C7 N1 C8 C9 174.6(2)
C10 N2 C9 C1 -176.9(2)
C10 N2 C9 C8 -0.5(3)
C2 C1 C9 N2 -3.7(4)
C6 C1 C9 N2 174.3(2)
C2 C1 C9 C8 179.2(3)
C6 C1 C9 C8 -2.8(2)
O1 C8 C9 N2 5.1(4)
N1 C8 C9 N2 -174.4(2)
O1 C8 C9 C1 -177.9(2)
N1 C8 C9 C1 2.5(2)
C9 N2 C10 C11 121.8(2)
C9 N2 C10 C12 -117.1(2)
N2 C10 C11 F2 65.0(3)
C12 C10 C11 F2 -53.5(3)
N2 C10 C11 F1 -57.0(3)
C12 C10 C11 F1 -175.6(3)
N2 C10 C11 F3 -174.7(2)
C12 C10 C11 F3 66.8(3)
N2 C10 C12 C17 167.73(19)
C11 C10 C12 C17 -75.6(3)
N2 C10 C12 C13 44.1(3)
C11 C10 C12 C13 160.7(2)
C17 C12 C13 C14 -42.2(3)
C10 C12 C13 C14 82.8(3)
C17 C12 C13 C15 138.3(2)
C10 C12 C13 C15 -96.7(2)
C16 O3 C15 O2 -1.2(4)
C16 O3 C15 C13 -178.6(2)
C14 C13 C15 O2 -14.1(4)
C12 C13 C15 O2 165.4(3)
C14 C13 C15 O3 163.3(3)
C12 C13 C15 O3 -17.1(3)
C13 C12 C17 C22 -97.6(3)
C10 C12 C17 C22 139.2(2)
C13 C12 C17 C18 79.5(3)
C10 C12 C17 C18 -43.8(3)
C22 C17 C18 C19 2.4(4)
C12 C17 C18 C19 -174.7(3)
C17 C18 C19 C20 -1.6(5)
C18 C19 C20 C21 -0.4(6)
C19 C20 C21 C22 1.4(6)
C20 C21 C22 C17 -0.4(5)
C20 C21 C22 Cl2 178.5(3)
C18 C17 C22 C21 -1.4(4)
C12 C17 C22 C21 175.8(3)
C18 C17 C22 Cl2 179.7(2)
C12 C17 C22 Cl2 -3.2(4)
